data_4315470
loop_
_publ_author_name
'Hashem Shorafa'
'Halil Ficicioglu'
'Farhad Tamadon'
'Frank Girgsdies'
'Konrad Seppelt'

_publ_section_title
;
 Molybdenum Difluoride Dioxide, MoO2F2
;
_journal_name_full 'Inorganic Chemistry'
_journal_page_first 4263
_journal_page_last 4267
_journal_paper_doi 10.1021/ic1000864
_journal_volume 49
_journal_year 2010
_chemical_formula_sum 'F2 Mo O2'
_chemical_name_common Molybdenum_difluoride_dioxide
_space_group_IT_number 62
_symmetry_cell_setting orthorhombic
_symmetry_space_group_name_Hall '-P 2ac 2n'
_symmetry_space_group_name_H-M 'P n m a'
_cell_angle_alpha 90
_cell_angle_beta 90
_cell_angle_gamma 90
_cell_formula_units_Z 12
_cell_length_a 16.0509(8)
_cell_length_b 3.8646(1)
_cell_length_c 13.9514(7)
_cell_volume 865.41(7)
_cod_data_source_file ic1000864_si_001_3.cif
_cod_data_source_block MoO2F2
_cod_original_cell_volume 864.49(23)
_cod_original_formula_sum 'Mo F2 O2'
_cod_database_code 4315470

loop_
_symmetry_equiv_pos_as_xyz
'-x, -y, -z'
'-x, y+1/2, -z'
'-x+1/2, -y, z+1/2'
'-x+1/2, y+1/2, z+1/2'
'x, -y+1/2, z'
'x, y, z'
'x+1/2, -y+1/2, -z+1/2'
'x+1/2, y, -z+1/2'

loop_
_atom_site_label
_atom_site_symmetry_multiplicity
_atom_site_fract_x
_atom_site_fract_y
_atom_site_fract_z
_atom_site_occupancy
_atom_site_B_iso_or_equiv
Mo1 4 0.1459(7) 0.25 0.6962(5) 1 0.061
Mo2 4 0.1283(6) 0.25 0.4030(4) 1 0.061
Mo3 4 0.3574(5) 0.25 0.5259(5) 1 0.061
O1 4 0.158(3) 0.75 0.695(2) 1 0.061
O2 4 0.129(3) 0.75 0.425(3) 1 0.061
O3 4 0.344(2) 0.75 0.526(3) 1 0.061
F1 4 0.123(2) 0.25 0.553(1) 1 0.061
F2 4 0.203(2) 0.25 0.804(2) 1 0.061
F3 4 0.247(1) 0.25 0.452(3) 1 0.061
O11 4 0.040(1) 0.25 0.724(2) 0.5 0.061
O12 4 0.203(2) 0.25 0.804(2) 0.5 0.061
O21 4 0.151(3) 0.25 0.279(1) 0.5 0.061
O22 4 0.021(1) 0.25 0.394(2) 0.5 0.061
O31 4 0.409(2) 0.25 0.416(2) 0.5 0.061
O32 4 0.447(2) 0.25 0.600(2) 0.5 0.061
F11 4 0.040(1) 0.25 0.724(2) 0.5 0.061
F12 4 0.203(2) 0.25 0.804(2) 0.5 0.061
F21 4 0.151(3) 0.25 0.279(1) 0.5 0.061
F22 4 0.021(1) 0.25 0.394(2) 0.5 0.061
F31 4 0.409(2) 0.25 0.416(2) 0.5 0.061
F32 4 0.447(2) 0.25 0.600(2) 0.5 0.061
